data_9004685
loop_
_publ_author_name
'Khomyakov, A. P.'
'Nechelyustov, G. N.'
'Sokolova, E. V.'
'Bonaccorsi, E.'
'Merlino, S.'
'Pasero, M.'

_publ_section_title
;
 Megakalsilite, a new polymorph of KAlSiO4 from the Khibina alkaline massif,
 Kola Peninsula, Russia: mineral description and crystal structure
;
_journal_name_full 'The Canadian Mineralogist'
_journal_page_first 961
_journal_page_last 970
_journal_paper_doi 10.2113/gscanmin.40.3.961
_journal_volume 40
_journal_year 2002
_chemical_compound_source 'Khibina alkaline massif, Kola Peninsula, Russia'
_chemical_formula_sum 'Al K O4 Si'
_chemical_name_mineral Megakalsilite
_space_group_IT_number 173
_symmetry_space_group_name_Hall 'P 6c'
_symmetry_space_group_name_H-M 'P 63'
_cell_angle_alpha 90
_cell_angle_beta 90
_cell_angle_gamma 120
_cell_length_a 18.1111
_cell_length_b 18.1111
_cell_length_c 8.4619
_cell_formula_units_Z 24
_cell_volume 2403.744
_database_code_amcsd 0005778
_exptl_crystal_density_diffrn 2.622
_cod_original_cell_volume 2403.743
_cod_original_formula_sum 'Si Al K O4'
_cod_database_code 9004685

loop_
_space_group_symop_operation_xyz
x,y,z
x-y,x,1/2+z
-y,x-y,z
-x,-y,1/2+z
-x+y,-x,z
y,-x+y,1/2+z

loop_
_atom_site_aniso_label
_atom_site_aniso_U_11
_atom_site_aniso_U_22
_atom_site_aniso_U_33
_atom_site_aniso_U_12
_atom_site_aniso_U_13
_atom_site_aniso_U_23
Si(1) 0.01080 0.00990 0.01190 0.00490 -0.00060 0.00070
Si(2) 0.01060 0.01040 0.01090 0.00520 -0.00070 0.00040
Si(3) 0.01100 0.01020 0.01200 0.00520 0.00100 -0.00040
Si(4) 0.01180 0.01030 0.01260 0.00550 0.00010 -0.00160
Al(1) 0.01060 0.01060 0.01120 0.00520 0.00010 0.00170
Al(2) 0.01150 0.01080 0.01070 0.00550 -0.00020 0.00020
Al(3) 0.01220 0.01110 0.01050 0.00660 0.00020 -0.00010
Al(4) 0.01020 0.01040 0.01200 0.00500 0.00090 0.00060
K(1) 0.02060 0.02060 0.01920 0.01030 0.00000 0.00000
K(2) 0.02040 0.02040 0.02180 0.01020 0.00000 0.00000
K(3) 0.02090 0.02090 0.02330 0.01050 0.00000 0.00000
K(4) 0.02910 0.02130 0.02080 0.01410 -0.00070 0.00210
K(5) 0.02380 0.02640 0.01990 0.01230 0.00230 0.00070
K(6) 0.02290 0.02290 0.02400 0.01130 0.00390 0.00720
O(1) 0.01880 0.02000 0.01500 0.01060 -0.00110 -0.00080
O(2) 0.02780 0.02010 0.01210 0.01250 -0.00030 -0.00150
O(3) 0.01500 0.01710 0.01430 0.00780 -0.00030 0.00250
O(4) 0.02030 0.01590 0.01350 0.00790 0.00030 -0.00230
O(5) 0.01300 0.01670 0.02210 0.00740 -0.00220 0.00400
O(6) 0.01310 0.01670 0.02040 0.00830 0.00620 0.00360
O(7) 0.01520 0.01150 0.01930 0.00730 0.00360 -0.00060
O(8) 0.01990 0.02310 0.01660 0.01420 0.00530 0.00380
O(9) 0.01870 0.01880 0.02020 0.01270 0.00720 0.00650
O(10) 0.01980 0.01160 0.02270 0.00490 0.00520 -0.00110
O(11) 0.01480 0.01280 0.01730 0.00590 -0.00430 0.00020
O(12) 0.01380 0.01620 0.01370 0.00420 0.00240 -0.00280
O(13) 0.01560 0.02280 0.01190 0.01350 -0.00290 -0.00280
O(14) 0.01900 0.01220 0.01880 0.00920 0.00400 0.00260
O(15) 0.01080 0.01310 0.01750 0.00230 0.00170 -0.00390
O(16) 0.01720 0.01500 0.01590 0.00620 -0.00240 -0.00050

loop_
_atom_site_label
_atom_site_fract_x
_atom_site_fract_y
_atom_site_fract_z
_atom_site_U_iso_or_equiv
Si(1) 0.83210 0.84060 0.19390 0.01100
Si(2) 0.66550 0.66520 0.79390 0.01060
Si(3) 0.65780 0.49400 0.17840 0.01110
Si(4) 0.50390 0.67750 0.17780 0.01160
Al(1) 0.83030 0.83810 0.81140 0.01080
Al(2) 0.66830 0.66820 0.18340 0.01100
Al(3) 0.65540 0.49150 0.79610 0.01090
Al(4) 0.50140 0.67610 0.79620 0.01100
K(1) 0.00000 0.00000 0.48620 0.02010
K(2) 0.66667 0.33333 0.50520 0.02080
K(3) 0.33333 0.66667 0.50480 0.02170
K(4) 0.47760 0.00470 0.49160 0.02300
K(5) 0.66650 0.81260 0.49460 0.02350
K(6) 0.80490 0.66750 0.49560 0.02330
O(1) 0.81610 0.85330 0.01010 0.01750
O(2) 0.66990 0.66500 0.98240 0.01980
O(3) 0.62720 0.47780 0.99510 0.01550
O(4) 0.51640 0.70650 0.99400 0.01710
O(5) 0.93080 0.86710 0.21780 0.01720
O(6) 0.73650 0.46760 0.77140 0.01630
O(7) 0.80090 0.39600 0.27240 0.01510
O(8) 0.90750 0.80840 0.79990 0.01830
O(9) 0.52500 0.76630 0.68520 0.01780
O(10) 0.43610 0.57710 0.18950 0.01930
O(11) 0.77020 0.74200 0.25070 0.01550
O(12) 0.89810 0.59480 0.75190 0.01600
O(13) 0.92560 0.35850 0.25580 0.01510
O(14) 0.35870 0.92970 0.73380 0.01610
O(15) 0.59440 0.90660 0.22530 0.01550
O(16) 0.73480 0.75840 0.72580 0.01680

loop_
_cod_related_entry_id
_cod_related_entry_database
_cod_related_entry_code
1 AMCSD 0005778
